data_7713244
loop_
_publ_author_name
'Bennetts, Jason D.'
'Barwise, Lachlan'
'Sharp-Bucknall, Lachlan'
'White, Keith F.'
'Hogan, Conor F.'
'Dutton, Jason L.'

_publ_section_title
;
 Structural verification and new reactivity for Stang's reagent,
 [PhI(CN)][OTf].
;
_journal_issue 25
_journal_name_full 'Dalton transactions (Cambridge, England : 2003)'
_journal_page_first 8536
_journal_page_last 8539
_journal_paper_doi 10.1039/d3dt01765f
_journal_volume 52
_journal_year 2023
_chemical_formula_sum 'C8 H4 F3 N3 O3 S'
_chemical_formula_weight 279.20
_chemical_name_common 'pyridine dicarbonitrile triflate'
_space_group_crystal_system orthorhombic
_space_group_IT_number 36
_space_group_name_Hall 'C 2c -2'
_space_group_name_H-M_alt 'C m c 21'
_atom_sites_solution_hydrogens geom
_audit_creation_method SHELXL-2018/3
_audit_update_record
;
2023-04-20 deposited with the CCDC.	2023-06-12 downloaded from the CCDC.
;
_cell_angle_alpha 90
_cell_angle_beta 90
_cell_angle_gamma 90
_cell_formula_units_Z 4
_cell_length_a 8.16240(10)
_cell_length_b 19.0919(3)
_cell_length_c 6.79410(10)
_cell_measurement_reflns_used 8813
_cell_measurement_temperature 220(2)
_cell_measurement_theta_max 70.9
_cell_measurement_theta_min 4.49
_cell_volume 1058.76(3)
_computing_cell_refinement 'CrysAlisPro 1.171.42.49 (Rigaku OD, 2022)'
_computing_data_collection 'CrysAlisPro 1.171.42.49 (Rigaku OD, 2022)'
_computing_data_reduction 'CrysAlisPro 1.171.42.49 (Rigaku OD, 2022)'
_computing_structure_refinement 'SHELXL-2018/3 (Sheldrick, 2018)'
_computing_structure_solution 'SHELXT-2018/3 (Sheldrick, 2018)'
_diffrn_ambient_temperature 220(2)
_diffrn_measured_fraction_theta_full 1.000
_diffrn_measured_fraction_theta_max 1.000
_diffrn_measurement_device_type 'SuperNova, Dual, Cu at home/near, HyPix3000'
_diffrn_measurement_method '\w scans'
_diffrn_radiation_type CuK\a
_diffrn_radiation_wavelength 1.54184
_diffrn_reflns_av_R_equivalents 0.0372
_diffrn_reflns_av_unetI/netI 0.0153
_diffrn_reflns_Laue_measured_fraction_full 1.000
_diffrn_reflns_Laue_measured_fraction_max 1.000
_diffrn_reflns_limit_h_max 10
_diffrn_reflns_limit_h_min -10
_diffrn_reflns_limit_k_max 23
_diffrn_reflns_limit_k_min -22
_diffrn_reflns_limit_l_max 8
_diffrn_reflns_limit_l_min -8
_diffrn_reflns_number 10800
_diffrn_reflns_point_group_measured_fraction_full 0.998
_diffrn_reflns_point_group_measured_fraction_max 0.998
_diffrn_reflns_theta_full 67.684
_diffrn_reflns_theta_max 71.061
_diffrn_reflns_theta_min 4.632
_diffrn_source 'micro-focus sealed X-ray tube'
_exptl_absorpt_coefficient_mu 3.255
_exptl_absorpt_correction_T_max 1.0
_exptl_absorpt_correction_T_min 0.71
_exptl_absorpt_correction_type multi-scan
_exptl_absorpt_process_details
;
CrysAlisPro 1.171.42.49 (Rigaku Oxford Diffraction, 2022)
Empirical absorption correction using spherical harmonics,
implemented in SCALE3 ABSPACK scaling algorithm.
;
_exptl_crystal_colour colourless
_exptl_crystal_density_diffrn 1.752
_exptl_crystal_description plate
_exptl_crystal_F_000 560
_exptl_crystal_size_max 0.15
_exptl_crystal_size_mid 0.14
_exptl_crystal_size_min 0.05
_refine_diff_density_max 0.207
_refine_diff_density_min -0.354
_refine_diff_density_rms 0.098
_refine_ls_abs_structure_details
;
 Flack x determined using 484 quotients [(I+)-(I-)]/[(I+)+(I-)]
 (Parsons, Flack and Wagner, Acta Cryst. B69 (2013) 249-259).
;
_refine_ls_abs_structure_Flack -0.015(15)
_refine_ls_extinction_method none
_refine_ls_goodness_of_fit_ref 1.050
_refine_ls_hydrogen_treatment constr
_refine_ls_matrix_type full
_refine_ls_number_parameters 97
_refine_ls_number_reflns 1097
_refine_ls_number_restraints 1
_refine_ls_restrained_S_all 1.049
_refine_ls_R_factor_all 0.0269
_refine_ls_R_factor_gt 0.0266
_refine_ls_shift/su_max 0.000
_refine_ls_shift/su_mean 0.000
_refine_ls_structure_factor_coef Fsqd
_refine_ls_weighting_details 'w=1/[\s^2^(Fo^2^)+(0.0444P)^2^+0.5470P] where P=(Fo^2^+2Fc^2^)/3'
_refine_ls_weighting_scheme calc
_refine_ls_wR_factor_gt 0.0707
_refine_ls_wR_factor_ref 0.0709
_reflns_Friedel_coverage 0.831
_reflns_Friedel_fraction_full 0.996
_reflns_Friedel_fraction_max 0.996
_reflns_number_gt 1084
_reflns_number_total 1097
_reflns_threshold_expression 'I > 2\s(I)'
_cod_data_source_file d3dt01765f2.cif
_cod_data_source_block shelx
_cod_database_code 7713244
_shelx_shelxl_version_number 2018/3
_shelx_space_group_comment
;
The symmetry employed for this shelxl refinement is uniquely defined
by the following loop, which should always be used as a source of
symmetry information in preference to the above space-group names.
They are only intended as comments.
;

loop_
_space_group_symop_operation_xyz
'x, y, z'
'-x, -y, z+1/2'
'x, -y, z+1/2'
'-x, y, z'
'x+1/2, y+1/2, z'
'-x+1/2, -y+1/2, z+1/2'
'x+1/2, -y+1/2, z+1/2'
'-x+1/2, y+1/2, z'

loop_
_atom_site_label
_atom_site_type_symbol
_atom_site_fract_x
_atom_site_fract_y
_atom_site_fract_z
_atom_site_U_iso_or_equiv
_atom_site_adp_type
_atom_site_occupancy
_atom_site_site_symmetry_order
_atom_site_calc_flag
_atom_site_refinement_flags_posn
_atom_site_refinement_flags_adp
_atom_site_refinement_flags_occupancy
_atom_site_disorder_assembly
_atom_site_disorder_group
S1 S 0.500000 0.64081(4) 0.91645(12) 0.0301(2) Uani 1 2 d S T P . .
F2 F 0.3685(2) 0.52773(9) 0.7716(4) 0.0573(6) Uani 1 1 d . . . . .
F1 F 0.500000 0.58928(16) 0.5609(4) 0.0571(8) Uani 1 2 d S T P . .
O1 O 0.500000 0.60811(16) 1.1062(4) 0.0405(7) Uani 1 2 d S T P . .
O2 O 0.6487(3) 0.67765(11) 0.8710(3) 0.0487(6) Uani 1 1 d . . . . .
N2 N 1.000000 0.68145(16) 0.5688(5) 0.0305(7) Uani 1 2 d S T P . .
N1 N 1.000000 0.7488(2) 0.8885(6) 0.0463(9) Uani 1 2 d S T P . .
C4 C 1.000000 0.61127(18) 0.2239(6) 0.0282(7) Uani 1 2 d S T P . .
C1 C 1.000000 0.7183(2) 0.7458(6) 0.0344(8) Uani 1 2 d S T P . .
C3 C 0.8517(3) 0.62917(14) 0.3102(4) 0.0348(6) Uani 1 1 d . . . . .
H3 H 0.752121 0.616919 0.249858 0.042 Uiso 1 1 calc R U . . .
C2 C 0.8532(3) 0.66499(14) 0.4846(4) 0.0327(6) Uani 1 1 d . . . . .
H2 H 0.754407 0.678079 0.545550 0.039 Uiso 1 1 calc R U . . .
C5 C 1.000000 0.5745(2) 0.0399(6) 0.0388(9) Uani 1 2 d S T P . .
C6 C 0.500000 0.5670(2) 0.7461(6) 0.0368(9) Uani 1 2 d S T P . .
N3 N 1.000000 0.5452(2) -0.1058(7) 0.0552(10) Uani 1 2 d S T P . .

loop_
_atom_site_aniso_label
_atom_site_aniso_U_11
_atom_site_aniso_U_22
_atom_site_aniso_U_33
_atom_site_aniso_U_23
_atom_site_aniso_U_13
_atom_site_aniso_U_12
S1 0.0353(4) 0.0296(4) 0.0254(4) -0.0031(4) 0.000 0.000
F2 0.0468(10) 0.0460(10) 0.0792(14) -0.0185(10) 0.0057(10) -0.0139(8)
F1 0.0781(19) 0.0619(17) 0.0312(14) -0.0131(12) 0.000 0.000
O1 0.0433(16) 0.0512(17) 0.0270(15) 0.0052(12) 0.000 0.000
O2 0.0559(13) 0.0452(11) 0.0450(13) -0.0105(9) 0.0123(10) -0.0189(9)
N2 0.0366(16) 0.0284(14) 0.0265(16) 0.0006(13) 0.000 0.000
N1 0.0461(19) 0.0525(18) 0.040(2) -0.0160(18) 0.000 0.000
C4 0.0347(18) 0.0277(15) 0.0222(16) 0.0011(13) 0.000 0.000
C1 0.0328(18) 0.0345(18) 0.036(2) -0.0021(16) 0.000 0.000
C3 0.0316(14) 0.0395(13) 0.0335(15) -0.0014(12) -0.0029(11) -0.0016(10)
C2 0.0276(13) 0.0378(13) 0.0327(14) -0.0003(10) 0.0018(9) 0.0006(11)
C5 0.043(2) 0.043(2) 0.031(2) -0.0043(18) 0.000 0.000
C6 0.0367(19) 0.0346(18) 0.039(2) -0.0045(16) 0.000 0.000
N3 0.057(2) 0.064(2) 0.045(3) -0.014(2) 0.000 0.000

loop_
_atom_type_symbol
_atom_type_description
_atom_type_scat_dispersion_real
_atom_type_scat_dispersion_imag
_atom_type_scat_source
C C 0.0181 0.0091 'International Tables Vol C Tables 4.2.6.8 and 6.1.1.4'
H H 0.0000 0.0000 'International Tables Vol C Tables 4.2.6.8 and 6.1.1.4'
N N 0.0311 0.0180 'International Tables Vol C Tables 4.2.6.8 and 6.1.1.4'
O O 0.0492 0.0322 'International Tables Vol C Tables 4.2.6.8 and 6.1.1.4'
F F 0.0727 0.0534 'International Tables Vol C Tables 4.2.6.8 and 6.1.1.4'
S S 0.3331 0.5567 'International Tables Vol C Tables 4.2.6.8 and 6.1.1.4'

loop_
_geom_angle_atom_site_label_1
_geom_angle_atom_site_label_2
_geom_angle_atom_site_label_3
_geom_angle
_geom_angle_site_symmetry_1
_geom_angle_site_symmetry_3
_geom_angle_publ_flag
O1 S1 O2 114.00(12) . 4_655 ?
O1 S1 O2 114.00(12) . . ?
O2 S1 O2 115.4(2) 4_655 . ?
O1 S1 C6 103.57(19) . . ?
O2 S1 C6 104.00(12) 4_655 . ?
O2 S1 C6 104.00(12) . . ?
C2 N2 C2 122.8(3) 4_755 . ?
C2 N2 C1 118.57(17) 4_755 . ?
C2 N2 C1 118.57(17) . . ?
C3 C4 C3 121.5(4) . 4_755 ?
C3 C4 C5 119.26(18) . . ?
C3 C4 C5 119.26(18) 4_755 . ?
N1 C1 N2 179.4(4) . . ?
C2 C3 C4 118.8(3) . . ?
N2 C2 C3 119.1(3) . . ?
N3 C5 C4 179.8(5) . . ?
F2 C6 F2 108.7(3) . 4_655 ?
F2 C6 F1 107.8(2) . . ?
F2 C6 F1 107.8(2) 4_655 . ?
F2 C6 S1 110.8(2) . . ?
F2 C6 S1 110.8(2) 4_655 . ?
F1 C6 S1 110.8(3) . . ?

loop_
_geom_bond_atom_site_label_1
_geom_bond_atom_site_label_2
_geom_bond_distance
_geom_bond_site_symmetry_2
_geom_bond_publ_flag
S1 O1 1.432(3) . ?
S1 O2 1.437(2) 4_655 ?
S1 O2 1.437(2) . ?
S1 C6 1.823(4) . ?
F2 C6 1.321(3) . ?
F1 C6 1.328(5) . ?
N2 C2 1.365(3) 4_755 ?
N2 C2 1.365(3) . ?
N2 C1 1.393(5) . ?
N1 C1 1.130(5) . ?
C4 C3 1.387(3) . ?
C4 C3 1.387(3) 4_755 ?
C4 C5 1.434(5) . ?
C3 C2 1.368(4) . ?
C5 N3 1.137(6) . ?
